data_7203477
loop_
_publ_author_name
'R\"udiger Schmidt'
'Silke G\"ottling'
'Dirk Leusser'
'Dietmar Stalke'
'Ana-Maria Krause'
'Frank W\"urthner'

_publ_section_title
;
 Highly soluble acenes as semiconductors for thin film transistors
;
_journal_issue 37
_journal_name_full 'Journal of Materials Chemistry'
_journal_page_first 3708
_journal_paper_doi 10.1039/b607172d
_journal_volume 16
_journal_year 2006
_chemical_formula_sum 'C36 H30 O6'
_chemical_formula_weight 558.60
_chemical_name_systematic
;
?
;
_space_group_IT_number 2
_symmetry_cell_setting triclinic
_symmetry_space_group_name_Hall '-P 1'
_symmetry_space_group_name_H-M 'P -1'
_atom_sites_solution_hydrogens geom
_atom_sites_solution_primary direct
_atom_sites_solution_secondary difmap
_audit_creation_method SHELXL-97
_cell_angle_alpha 97.683(4)
_cell_angle_beta 92.558(4)
_cell_angle_gamma 109.440(4)
_cell_formula_units_Z 1
_cell_length_a 5.0294(11)
_cell_length_b 7.4771(17)
_cell_length_c 19.701(4)
_cell_measurement_reflns_used 3730
_cell_measurement_temperature 100(2)
_cell_measurement_theta_max 25.97
_cell_measurement_theta_min 2.95
_cell_volume 689.2(3)
_computing_cell_refinement 'SAINT-NT V6/6.0'
_computing_data_collection 'SMART-NT V5.6'
_computing_data_reduction 'SAINT-NT V6/6.0'
_computing_molecular_graphics SHELXTL-97
_computing_publication_material SHELXTL-97
_computing_structure_refinement 'SHELXL-97 (Sheldrick, 1997)'
_computing_structure_solution 'SHELXS-97 (Sheldrick, 1990)'
_diffrn_ambient_temperature 100(2)
_diffrn_measured_fraction_theta_full 0.998
_diffrn_measured_fraction_theta_max 0.998
_diffrn_measurement_device_type 'Bruker Smart Apex with D8 goniometer'
_diffrn_measurement_method 'omega scans'
_diffrn_radiation_monochromator graphite
_diffrn_radiation_source 'fine-focus sealed tube'
_diffrn_radiation_type MoK\a
_diffrn_radiation_wavelength 0.71073
_diffrn_reflns_av_R_equivalents 0.0356
_diffrn_reflns_av_sigmaI/netI 0.0303
_diffrn_reflns_limit_h_max 6
_diffrn_reflns_limit_h_min -6
_diffrn_reflns_limit_k_max 9
_diffrn_reflns_limit_k_min -9
_diffrn_reflns_limit_l_max 24
_diffrn_reflns_limit_l_min 0
_diffrn_reflns_number 11591
_diffrn_reflns_theta_full 26.04
_diffrn_reflns_theta_max 26.04
_diffrn_reflns_theta_min 2.10
_exptl_absorpt_coefficient_mu 0.091
_exptl_absorpt_correction_T_max 0.99
_exptl_absorpt_correction_T_min 0.89
_exptl_absorpt_correction_type empirical
_exptl_absorpt_process_details 'SADABS - Bruker Nonius area detector scaling and absorption correction - V2.05'
_exptl_crystal_colour orange
_exptl_crystal_density_diffrn 1.346
_exptl_crystal_density_method 'not measured'
_exptl_crystal_description block
_exptl_crystal_F_000 294
_exptl_crystal_size_max 0.2
_exptl_crystal_size_mid 0.2
_exptl_crystal_size_min 0.2
_refine_diff_density_max 0.278
_refine_diff_density_min -0.240
_refine_diff_density_rms 0.056
_refine_ls_extinction_method none
_refine_ls_goodness_of_fit_ref 1.084
_refine_ls_hydrogen_treatment refxyz
_refine_ls_matrix_type full
_refine_ls_number_parameters 235
_refine_ls_number_reflns 2728
_refine_ls_number_restraints 0
_refine_ls_restrained_S_all 1.084
_refine_ls_R_factor_all 0.0649
_refine_ls_R_factor_gt 0.0516
_refine_ls_shift/su_max 0.000
_refine_ls_shift/su_mean 0.000
_refine_ls_structure_factor_coef Fsqd
_refine_ls_weighting_details 'calc w=1/[\s^2^(Fo^2^)+(0.0714P)^2^+0.2452P] where P=(Fo^2^+2Fc^2^)/3'
_refine_ls_weighting_scheme calc
_refine_ls_wR_factor_gt 0.1260
_refine_ls_wR_factor_ref 0.1326
_reflns_number_gt 2205
_reflns_number_total 2728
_reflns_threshold_expression >2sigma(I)
_cod_data_source_file b607172d.txt
_cod_data_source_block antra014
_cod_original_sg_symbol_H-M P-1
_cod_database_code 7203477

loop_
_symmetry_equiv_pos_as_xyz
'x, y, z'
'-x, -y, -z'

loop_
_atom_site_label
_atom_site_type_symbol
_atom_site_fract_x
_atom_site_fract_y
_atom_site_fract_z
_atom_site_U_iso_or_equiv
_atom_site_adp_type
_atom_site_occupancy
_atom_site_symmetry_multiplicity
_atom_site_calc_flag
_atom_site_refinement_flags
_atom_site_disorder_assembly
_atom_site_disorder_group
O1 O 0.8777(3) 0.46906(19) 0.08483(6) 0.0205(3) Uani 1 1 d . . .
C21 C 1.1294(4) 0.6363(3) 0.09452(10) 0.0214(4) Uani 1 1 d . . .
H21A H 1.265(5) 0.625(3) 0.1282(12) 0.032 Uiso 1 1 d . . .
H21B H 1.083(5) 0.753(3) 0.1078(12) 0.032 Uiso 1 1 d . . .
H21C H 1.203(5) 0.637(3) 0.0501(12) 0.032 Uiso 1 1 d . . .
O2 O 0.4125(3) 0.15368(18) 0.06604(6) 0.0205(3) Uani 1 1 d . . .
C22 C 0.2665(4) 0.2068(3) 0.01199(10) 0.0203(4) Uani 1 1 d . . .
H22A H 0.257(5) 0.114(3) -0.0298(12) 0.030 Uiso 1 1 d . . .
H22B H 0.081(5) 0.201(3) 0.0231(11) 0.030 Uiso 1 1 d . . .
H22C H 0.373(5) 0.341(3) 0.0038(11) 0.030 Uiso 1 1 d . . .
O3 O 0.0425(3) 0.08613(18) 0.16103(6) 0.0210(3) Uani 1 1 d . . .
C23 C -0.1596(4) 0.0506(3) 0.21104(10) 0.0205(4) Uani 1 1 d . . .
H23A H -0.323(5) -0.059(3) 0.1871(12) 0.031 Uiso 1 1 d . . .
H23B H -0.223(5) 0.165(3) 0.2235(12) 0.031 Uiso 1 1 d . . .
H23C H -0.086(5) 0.016(3) 0.2513(12) 0.031 Uiso 1 1 d . . .
C1 C 0.8838(4) 0.8714(3) 0.43772(9) 0.0151(4) Uani 1 1 d . . .
C2 C 0.7703(4) 0.7431(3) 0.37470(9) 0.0158(4) Uani 1 1 d . . .
C3 C 0.6858(4) 0.6383(3) 0.32052(9) 0.0167(4) Uani 1 1 d . . .
C4 C 0.6034(4) 0.5177(3) 0.25455(9) 0.0162(4) Uani 1 1 d . . .
C5 C 0.7870(4) 0.5576(3) 0.20261(9) 0.0171(4) Uani 1 1 d . . .
H5 H 0.961(4) 0.666(3) 0.2110(10) 0.021 Uiso 1 1 d . . .
C6 C 0.7165(4) 0.4404(3) 0.13895(9) 0.0170(4) Uani 1 1 d . . .
H6 H 0.224(4) 0.336(3) 0.2785(11) 0.020 Uiso 1 1 d . . .
C7 C 0.4673(4) 0.2798(3) 0.12665(9) 0.0170(4) Uani 1 1 d . . .
C8 C 0.2821(4) 0.2438(3) 0.17836(9) 0.0174(4) Uani 1 1 d . . .
C9 C 0.3487(4) 0.3616(3) 0.24221(9) 0.0176(4) Uani 1 1 d . . .
C10 C 0.7288(4) 0.8546(2) 0.49626(9) 0.0144(4) Uani 1 1 d . . .
C11 C 0.4571(4) 0.7113(3) 0.49449(9) 0.0176(4) Uani 1 1 d . . .
H11 H 0.380(4) 0.623(3) 0.4524(11) 0.021 Uiso 1 1 d . . .
C12 C 0.3115(4) 0.6956(3) 0.55147(10) 0.0189(4) Uani 1 1 d . . .
H12 H 0.126(5) 0.598(3) 0.5506(11) 0.023 Uiso 1 1 d . . .
C13 C 0.4277(4) 0.8233(3) 0.61344(9) 0.0197(4) Uani 1 1 d . . .
H13 H 0.328(5) 0.812(3) 0.6534(11) 0.024 Uiso 1 1 d . . .
C14 C 0.6846(4) 0.9639(3) 0.61717(9) 0.0169(4) Uani 1 1 d . . .
H14 H 0.763(4) 1.052(3) 0.6593(11) 0.020 Uiso 1 1 d . . .
C15 C 0.8465(4) 0.9839(3) 0.55903(9) 0.0149(4) Uani 1 1 d . . .

loop_
_atom_site_aniso_label
_atom_site_aniso_U_11
_atom_site_aniso_U_22
_atom_site_aniso_U_33
_atom_site_aniso_U_23
_atom_site_aniso_U_13
_atom_site_aniso_U_12
O1 0.0186(7) 0.0239(7) 0.0144(6) -0.0024(5) 0.0048(5) 0.0027(5)
C21 0.0188(10) 0.0229(10) 0.0189(10) 0.0003(8) 0.0053(8) 0.0034(8)
O2 0.0241(7) 0.0199(7) 0.0153(6) -0.0055(5) -0.0013(5) 0.0080(6)
C22 0.0181(10) 0.0222(10) 0.0144(9) -0.0009(8) 0.0004(7) 0.0004(8)
O3 0.0167(7) 0.0196(7) 0.0187(7) -0.0045(5) 0.0020(5) -0.0016(5)
C23 0.0166(9) 0.0211(10) 0.0205(10) 0.0031(8) 0.0017(8) 0.0021(8)
C1 0.0152(9) 0.0166(9) 0.0126(8) -0.0004(7) -0.0012(7) 0.0059(7)
C2 0.0117(8) 0.0186(9) 0.0153(9) 0.0021(7) 0.0030(7) 0.0028(7)
C3 0.0135(8) 0.0175(9) 0.0169(9) 0.0031(7) 0.0027(7) 0.0022(7)
C4 0.0169(9) 0.0176(9) 0.0135(9) -0.0003(7) -0.0005(7) 0.0064(7)
C5 0.0149(9) 0.0182(9) 0.0159(9) 0.0002(7) -0.0007(7) 0.0037(8)
C6 0.0169(9) 0.0204(9) 0.0158(9) 0.0018(7) 0.0025(7) 0.0092(8)
C7 0.0202(9) 0.0169(9) 0.0124(9) -0.0041(7) -0.0022(7) 0.0072(8)
C8 0.0159(9) 0.0156(9) 0.0187(9) 0.0010(7) -0.0014(7) 0.0040(7)
C9 0.0170(9) 0.0210(10) 0.0144(9) 0.0016(7) 0.0029(7) 0.0063(8)
C10 0.0135(8) 0.0157(9) 0.0143(9) 0.0005(7) 0.0010(7) 0.0062(7)
C11 0.0162(9) 0.0177(9) 0.0165(9) -0.0008(7) -0.0010(7) 0.0042(7)
C12 0.0136(9) 0.0193(9) 0.0217(10) 0.0043(8) 0.0021(7) 0.0024(8)
C13 0.0183(10) 0.0259(10) 0.0153(9) 0.0046(8) 0.0067(7) 0.0067(8)
C14 0.0169(9) 0.0202(9) 0.0130(9) 0.0004(7) 0.0010(7) 0.0064(8)
C15 0.0152(9) 0.0170(9) 0.0129(9) 0.0012(7) 0.0017(7) 0.0062(7)

loop_
_atom_type_symbol
_atom_type_description
_atom_type_scat_dispersion_real
_atom_type_scat_dispersion_imag
_atom_type_scat_source
C C 0.0033 0.0016 'International Tables Vol C Tables 4.2.6.8 and 6.1.1.4'
H H 0.0000 0.0000 'International Tables Vol C Tables 4.2.6.8 and 6.1.1.4'
O O 0.0106 0.0060 'International Tables Vol C Tables 4.2.6.8 and 6.1.1.4'

loop_
_geom_angle_atom_site_label_1
_geom_angle_atom_site_label_2
_geom_angle_atom_site_label_3
_geom_angle
_geom_angle_site_symmetry_1
_geom_angle_site_symmetry_3
_geom_angle_publ_flag
C6 O1 C21 116.98(14) . . ?
O1 C21 H21A 110.4(14) . . ?
O1 C21 H21B 110.5(13) . . ?
H21A C21 H21B 111.3(19) . . ?
O1 C21 H21C 104.4(14) . . ?
H21A C21 H21C 109.5(19) . . ?
H21B C21 H21C 110.6(19) . . ?
C7 O2 C22 113.30(14) . . ?
O2 C22 H22A 105.7(13) . . ?
O2 C22 H22B 111.0(13) . . ?
H22A C22 H22B 110.9(18) . . ?
O2 C22 H22C 111.2(13) . . ?
H22A C22 H22C 109.7(18) . . ?
H22B C22 H22C 108.3(19) . . ?
C8 O3 C23 116.59(14) . . ?
O3 C23 H23A 104.0(13) . . ?
O3 C23 H23B 111.1(13) . . ?
H23A C23 H23B 108.9(18) . . ?
O3 C23 H23C 111.4(13) . . ?
H23A C23 H23C 110.2(19) . . ?
H23B C23 H23C 111.0(19) . . ?
C10 C1 C15 120.35(16) . 2_776 ?
C10 C1 C2 120.46(16) . . ?
C15 C1 C2 119.19(16) 2_776 . ?
C3 C2 C1 177.19(18) . . ?
C2 C3 C4 176.23(19) . . ?
C9 C4 C5 120.37(16) . . ?
C9 C4 C3 121.19(16) . . ?
C5 C4 C3 118.43(16) . . ?
C6 C5 C4 119.69(17) . . ?
C6 C5 H5 120.0(12) . . ?
C4 C5 H5 120.3(12) . . ?
O1 C6 C5 124.16(16) . . ?
O1 C6 C7 115.27(15) . . ?
C5 C6 C7 120.57(16) . . ?
O2 C7 C6 120.29(16) . . ?
O2 C7 C8 120.37(16) . . ?
C6 C7 C8 119.25(16) . . ?
O3 C8 C9 124.38(16) . . ?
O3 C8 C7 114.91(15) . . ?
C9 C8 C7 120.71(16) . . ?
C8 C9 C4 119.35(17) . . ?
C8 C9 H6 121.2(12) . . ?
C4 C9 H6 119.5(12) . . ?
C1 C10 C11 121.63(16) . . ?
C1 C10 C15 119.65(16) . . ?
C11 C10 C15 118.72(16) . . ?
C12 C11 C10 120.99(17) . . ?
C12 C11 H11 120.4(13) . . ?
C10 C11 H11 118.6(12) . . ?
C11 C12 C13 120.28(17) . . ?
C11 C12 H12 121.5(12) . . ?
C13 C12 H12 118.2(12) . . ?
C14 C13 C12 120.69(17) . . ?
C14 C13 H13 118.8(13) . . ?
C12 C13 H13 120.5(13) . . ?
C13 C14 C15 120.92(17) . . ?
C13 C14 H14 120.8(13) . . ?
C15 C14 H14 118.3(13) . . ?
C1 C15 C14 121.62(16) 2_776 . ?
C1 C15 C10 120.00(16) 2_776 . ?
C14 C15 C10 118.37(16) . . ?

loop_
_geom_bond_atom_site_label_1
_geom_bond_atom_site_label_2
_geom_bond_distance
_geom_bond_site_symmetry_2
_geom_bond_publ_flag
O1 C6 1.365(2) . ?
O1 C21 1.436(2) . ?
C21 H21A 0.96(2) . ?
C21 H21B 0.98(2) . ?
C21 H21C 0.97(2) . ?
O2 C7 1.374(2) . ?
O2 C22 1.439(2) . ?
C22 H22A 0.99(2) . ?
C22 H22B 0.96(2) . ?
C22 H22C 1.00(2) . ?
O3 C8 1.367(2) . ?
O3 C23 1.433(2) . ?
C23 H23A 0.99(2) . ?
C23 H23B 1.01(2) . ?
C23 H23C 0.96(2) . ?
C1 C10 1.417(2) . ?
C1 C15 1.418(3) 2_776 ?
C1 C2 1.428(2) . ?
C2 C3 1.204(3) . ?
C3 C4 1.437(2) . ?
C4 C9 1.402(3) . ?
C4 C5 1.404(2) . ?
C5 C6 1.388(3) . ?
C5 H5 0.96(2) . ?
C6 C7 1.402(3) . ?
C7 C8 1.403(3) . ?
C8 C9 1.393(3) . ?
C9 H6 0.97(2) . ?
C10 C11 1.424(2) . ?
C10 C15 1.431(2) . ?
C11 C12 1.364(3) . ?
C11 H11 0.96(2) . ?
C12 C13 1.413(3) . ?
C12 H12 0.97(2) . ?
C13 C14 1.359(3) . ?
C13 H13 0.95(2) . ?
C14 C15 1.430(2) . ?
C14 H14 0.97(2) . ?
C15 C1 1.418(3) 2_776 ?

loop_
_geom_torsion_atom_site_label_1
_geom_torsion_atom_site_label_2
_geom_torsion_atom_site_label_3
_geom_torsion_atom_site_label_4
_geom_torsion
_geom_torsion_site_symmetry_1
_geom_torsion_site_symmetry_2
_geom_torsion_site_symmetry_3
_geom_torsion_site_symmetry_4
_geom_torsion_publ_flag
C10 C1 C2 C3 -171(4) . . . . ?
C15 C1 C2 C3 9(4) 2_776 . . . ?
C1 C2 C3 C4 6(7) . . . . ?
C2 C3 C4 C9 163(3) . . . . ?
C2 C3 C4 C5 -16(3) . . . . ?
C9 C4 C5 C6 -0.6(3) . . . . ?
C3 C4 C5 C6 178.26(17) . . . . ?
C21 O1 C6 C5 -2.6(3) . . . . ?
C21 O1 C6 C7 177.70(16) . . . . ?
C4 C5 C6 O1 178.71(16) . . . . ?
C4 C5 C6 C7 -1.6(3) . . . . ?
C22 O2 C7 C6 -88.1(2) . . . . ?
C22 O2 C7 C8 95.4(2) . . . . ?
O1 C6 C7 O2 6.2(2) . . . . ?
C5 C6 C7 O2 -173.51(16) . . . . ?
O1 C6 C7 C8 -177.22(15) . . . . ?
C5 C6 C7 C8 3.1(3) . . . . ?
C23 O3 C8 C9 4.6(3) . . . . ?
C23 O3 C8 C7 -176.60(15) . . . . ?
O2 C7 C8 O3 -4.6(2) . . . . ?
C6 C7 C8 O3 178.81(15) . . . . ?
O2 C7 C8 C9 174.25(16) . . . . ?
C6 C7 C8 C9 -2.3(3) . . . . ?
O3 C8 C9 C4 178.88(16) . . . . ?
C7 C8 C9 C4 0.1(3) . . . . ?
C5 C4 C9 C8 1.4(3) . . . . ?
C3 C4 C9 C8 -177.49(17) . . . . ?
C15 C1 C10 C11 179.74(16) 2_776 . . . ?
C2 C1 C10 C11 -0.1(3) . . . . ?
C15 C1 C10 C15 -0.4(3) 2_776 . . . ?
C2 C1 C10 C15 179.74(16) . . . . ?
C1 C10 C11 C12 179.27(17) . . . . ?
C15 C10 C11 C12 -0.5(3) . . . . ?
C10 C11 C12 C13 0.6(3) . . . . ?
C11 C12 C13 C14 0.3(3) . . . . ?
C12 C13 C14 C15 -1.3(3) . . . . ?
C13 C14 C15 C1 -179.36(17) . . . 2_776 ?
C13 C14 C15 C10 1.3(3) . . . . ?
C1 C10 C15 C1 0.4(3) . . . 2_776 ?
C11 C10 C15 C1 -179.74(16) . . . 2_776 ?
C1 C10 C15 C14 179.79(16) . . . . ?
C11 C10 C15 C14 -0.4(2) . . . . ?
